data_2018187
loop_
_publ_author_name
'Casta\~neda, Fernando'
'Silva, Paul'
'Bunton, Clifford A.'
'Garland, Mar\'ia Teresa'
'Baggio, Ricardo'

_publ_section_title
;
 Conformations of diester triphenylphosphonium ylides with an ylidic
 ester or keto and ester ylidic groups
;
_journal_coeditor_code GT3033
_journal_issue 8
_journal_name_full 'Acta Crystallographica Section C'
_journal_page_first o319
_journal_page_last o323
_journal_paper_doi 10.1107/S0108270111027508
_journal_volume 67
_journal_year 2011
_chemical_formula_iupac 'C26 H27 O4 P'
_chemical_formula_moiety 'C26 H27 O4 P'
_chemical_formula_sum 'C26 H27 O4 P'
_chemical_formula_weight 434.45
_chemical_name_systematic
;
diethyl 2-(triphenylphosphoranylidene)succinate
;
_space_group_IT_number 61
_symmetry_cell_setting orthorhombic
_symmetry_space_group_name_Hall '-P 2ac 2ab'
_symmetry_space_group_name_H-M 'P b c a'
_atom_sites_solution_hydrogens geom
_atom_sites_solution_primary direct
_atom_sites_solution_secondary difmap
_audit_creation_method SHELXL97
_cell_angle_alpha 90.00
_cell_angle_beta 90.00
_cell_angle_gamma 90.00
_cell_formula_units_Z 8
_cell_length_a 8.7357(10)
_cell_length_b 16.8280(18)
_cell_length_c 31.896(4)
_cell_measurement_reflns_used 982
_cell_measurement_temperature 150(2)
_cell_measurement_theta_max 50.12
_cell_measurement_theta_min 4.23
_cell_volume 4688.9(9)
_computing_cell_refinement 'SAINT (Bruker, 2001)'
_computing_data_collection 'SMART (Bruker, 2001)'
_computing_data_reduction 'SAINT (Bruker, 2001)'
_computing_molecular_graphics 'SHELXTL (Sheldrick, 2008)'
_computing_publication_material
;
SHELXTL (Sheldrick, 2008) and PLATON (Spek, 2009)
;
_computing_structure_refinement 'SHELXL97 (Sheldrick, 2008)'
_computing_structure_solution 'SHELXS97 (Sheldrick, 2008)'
_diffrn_ambient_temperature 150(2)
_diffrn_measured_fraction_theta_full 1.000
_diffrn_measured_fraction_theta_max 0.960
_diffrn_measurement_device_type 'Bruker SMART? CCD area-detector'
_diffrn_measurement_method '\f and \w'
_diffrn_radiation_monochromator graphite
_diffrn_radiation_source 'fine-focus sealed tube'
_diffrn_radiation_type MoK\a
_diffrn_radiation_wavelength 0.71073
_diffrn_reflns_av_R_equivalents 0.0856
_diffrn_reflns_av_sigmaI/netI 0.0591
_diffrn_reflns_limit_h_max 11
_diffrn_reflns_limit_h_min -11
_diffrn_reflns_limit_k_max 21
_diffrn_reflns_limit_k_min -21
_diffrn_reflns_limit_l_max 39
_diffrn_reflns_limit_l_min -41
_diffrn_reflns_number 36723
_diffrn_reflns_theta_full 25.50
_diffrn_reflns_theta_max 27.88
_diffrn_reflns_theta_min 2.42
_exptl_absorpt_coefficient_mu 0.146
_exptl_absorpt_correction_T_max 0.99
_exptl_absorpt_correction_T_min 0.92
_exptl_absorpt_correction_type multi-scan
_exptl_absorpt_process_details '(SADABS; Sheldrick, 2001)'
_exptl_crystal_colour colourless
_exptl_crystal_density_diffrn 1.231
_exptl_crystal_density_method 'not measured'
_exptl_crystal_description plate
_exptl_crystal_F_000 1840
_exptl_crystal_size_max 0.57
_exptl_crystal_size_mid 0.47
_exptl_crystal_size_min 0.06
_refine_diff_density_max 0.442
_refine_diff_density_min -0.222
_refine_ls_extinction_method none
_refine_ls_goodness_of_fit_ref 0.914
_refine_ls_hydrogen_treatment constr
_refine_ls_matrix_type full
_refine_ls_number_parameters 280
_refine_ls_number_reflns 5370
_refine_ls_number_restraints 0
_refine_ls_restrained_S_all 0.914
_refine_ls_R_factor_all 0.0849
_refine_ls_R_factor_gt 0.0516
_refine_ls_shift/su_max 0.001
_refine_ls_shift/su_mean 0.000
_refine_ls_structure_factor_coef Fsqd
_refine_ls_weighting_details 'calc w = 1/[\s^2^(Fo^2^)+(0.0767P)^2^] where P=(Fo^2^+2Fc^2^)/3'
_refine_ls_weighting_scheme calc
_refine_ls_wR_factor_gt 0.1256
_refine_ls_wR_factor_ref 0.1386
_reflns_number_gt 3279
_reflns_number_total 5370
_reflns_threshold_expression I>2\s(I)
_cod_data_source_file gt3033.cif
_cod_data_source_block III
_cod_database_code 2018187

loop_
_symmetry_equiv_pos_as_xyz
'x, y, z'
'-x+1/2, -y, z+1/2'
'-x, y+1/2, -z+1/2'
'x+1/2, -y+1/2, -z'
'-x, -y, -z'
'x-1/2, y, -z-1/2'
'x, -y-1/2, z-1/2'
'-x-1/2, y-1/2, z'

loop_
_atom_site_type_symbol
_atom_site_label
_atom_site_fract_x
_atom_site_fract_y
_atom_site_fract_z
_atom_site_U_iso_or_equiv
_atom_site_adp_type
_atom_site_calc_flag
_atom_site_refinement_flags
_atom_site_occupancy
_atom_site_symmetry_multiplicity
P P1 0.38078(5) 0.69916(3) 0.386546(14) 0.03634(15) Uani d . 1 1
C C1 0.4447(2) 0.79581(10) 0.38635(5) 0.0408(4) Uani d . 1 1
C C2 0.3418(2) 0.85878(11) 0.39276(6) 0.0448(5) Uani d . 1 1
C C4 0.0842(3) 0.89068(13) 0.41259(7) 0.0634(6) Uani d . 1 1
H H4E -0.0206 0.8718 0.4062 0.076 Uiso calc R 1 1
H H4D 0.0996 0.9419 0.3979 0.076 Uiso calc R 1 1
C C5 0.0989(3) 0.90361(17) 0.45882(8) 0.0937(9) Uani d . 1 1
H H5F 0.0228 0.9427 0.4680 0.141 Uiso calc R 1 1
H H5D 0.2019 0.9233 0.4652 0.141 Uiso calc R 1 1
H H5E 0.0817 0.8533 0.4735 0.141 Uiso calc R 1 1
C C7 0.6443(2) 0.84084(12) 0.33282(6) 0.0486(5) Uani d . 1 1
C C8 0.8441(3) 0.88952(18) 0.28885(7) 0.0786(8) Uani d . 1 1
H H8A 0.7728 0.9290 0.2767 0.094 Uiso calc R 1 1
H H8B 0.8510 0.8437 0.2695 0.094 Uiso calc R 1 1
C C9 0.9968(3) 0.92536(15) 0.29493(7) 0.0758(7) Uani d . 1 1
H H9A 1.0368 0.9435 0.2679 0.114 Uiso calc R 1 1
H H9B 1.0665 0.8857 0.3068 0.114 Uiso calc R 1 1
H H9C 0.9886 0.9707 0.3141 0.114 Uiso calc R 1 1
C C10 0.6092(2) 0.81764(11) 0.37734(6) 0.0442(5) Uani d . 1 1
H H10A 0.6381 0.8624 0.3959 0.053 Uiso calc R 1 1
H H10B 0.6747 0.7718 0.3849 0.053 Uiso calc R 1 1
O O1 0.19299(15) 0.83379(8) 0.39720(4) 0.0532(4) Uani d . 1 1
O O2 0.37471(17) 0.92975(8) 0.39475(5) 0.0646(4) Uani d . 1 1
O O5 0.55822(19) 0.84003(12) 0.30378(5) 0.0841(5) Uani d . 1 1
O O6 0.78997(16) 0.86372(9) 0.32963(4) 0.0647(4) Uani d . 1 1
C C1A 0.2689(2) 0.66724(11) 0.34156(5) 0.0394(4) Uani d . 1 1
C C2A 0.2356(2) 0.58718(11) 0.33495(6) 0.0494(5) Uani d . 1 1
H H2A 0.2702 0.5487 0.3545 0.059 Uiso calc R 1 1
C C3A 0.1535(3) 0.56328(13) 0.30046(6) 0.0583(6) Uani d . 1 1
H H3A 0.1305 0.5086 0.2964 0.070 Uiso calc R 1 1
C C4A 0.1043(3) 0.61895(15) 0.27166(7) 0.0674(6) Uani d . 1 1
H H4A 0.0469 0.6027 0.2479 0.081 Uiso calc R 1 1
C C5A 0.1384(3) 0.69795(14) 0.27739(7) 0.0716(7) Uani d . 1 1
H H5A 0.1049 0.7361 0.2575 0.086 Uiso calc R 1 1
C C6A 0.2215(3) 0.72220(12) 0.31208(6) 0.0578(6) Uani d . 1 1
H H6A 0.2460 0.7768 0.3156 0.069 Uiso calc R 1 1
C C1B 0.5467(2) 0.63510(10) 0.38504(6) 0.0426(4) Uani d . 1 1
C C2B 0.5955(2) 0.59260(13) 0.41934(7) 0.0619(6) Uani d . 1 1
H H2B 0.5397 0.5945 0.4449 0.074 Uiso calc R 1 1
C C3B 0.7286(3) 0.54631(14) 0.41617(10) 0.0831(8) Uani d . 1 1
H H3B 0.7617 0.5160 0.4396 0.100 Uiso calc R 1 1
C C4B 0.8107(3) 0.54424(14) 0.38006(11) 0.0811(8) Uani d . 1 1
H H4B 0.9014 0.5132 0.3785 0.097 Uiso calc R 1 1
C C5B 0.7631(3) 0.58684(15) 0.34599(9) 0.0778(7) Uani d . 1 1
H H5B 0.8214 0.5859 0.3209 0.093 Uiso calc R 1 1
C C6B 0.6299(2) 0.63142(13) 0.34803(7) 0.0604(6) Uani d . 1 1
H H6B 0.5954 0.6596 0.3240 0.072 Uiso calc R 1 1
C C1C 0.2735(2) 0.67433(10) 0.43362(5) 0.0394(4) Uani d . 1 1
C C2C 0.3098(3) 0.71111(13) 0.47069(6) 0.0642(6) Uani d . 1 1
H H2C 0.3878 0.7504 0.4709 0.077 Uiso calc R 1 1
C C3C 0.2359(3) 0.69245(14) 0.50755(6) 0.0712(7) Uani d . 1 1
H H3C 0.2633 0.7188 0.5328 0.085 Uiso calc R 1 1
C C4C 0.1240(3) 0.63659(14) 0.50794(7) 0.0648(6) Uani d . 1 1
H H4C 0.0707 0.6245 0.5331 0.078 Uiso calc R 1 1
C C5C 0.0896(3) 0.59846(19) 0.47187(8) 0.1050(11) Uani d . 1 1
H H5C 0.0147 0.5575 0.4721 0.126 Uiso calc R 1 1
C C6C 0.1614(3) 0.61794(17) 0.43466(7) 0.0891(9) Uani d . 1 1
H H6C 0.1324 0.5917 0.4095 0.107 Uiso calc R 1 1

loop_
_atom_site_aniso_label
_atom_site_aniso_U_11
_atom_site_aniso_U_22
_atom_site_aniso_U_33
_atom_site_aniso_U_12
_atom_site_aniso_U_13
_atom_site_aniso_U_23
P1 0.0408(3) 0.0337(3) 0.0345(3) 0.00096(19) 0.0005(2) 0.00099(19)
C1 0.0459(11) 0.0364(10) 0.0403(10) -0.0044(8) 0.0022(8) 0.0005(8)
C2 0.0538(12) 0.0372(11) 0.0435(11) -0.0022(9) 0.0049(9) 0.0022(8)
C4 0.0618(14) 0.0590(14) 0.0693(16) 0.0173(11) 0.0116(11) 0.0064(11)
C5 0.106(2) 0.099(2) 0.0760(19) 0.0275(17) 0.0241(16) 0.0050(16)
C7 0.0478(12) 0.0536(12) 0.0443(12) -0.0071(10) 0.0023(9) -0.0036(9)
C8 0.0692(16) 0.117(2) 0.0492(14) -0.0274(15) 0.0122(11) 0.0072(13)
C9 0.0647(15) 0.0887(18) 0.0740(16) -0.0083(13) 0.0185(13) 0.0083(13)
C10 0.0466(11) 0.0446(11) 0.0414(11) -0.0069(8) -0.0013(8) 0.0009(8)
O1 0.0500(9) 0.0410(7) 0.0686(9) 0.0048(6) 0.0064(7) 0.0010(6)
O2 0.0739(10) 0.0348(8) 0.0852(11) -0.0045(7) 0.0134(8) 0.0009(7)
O5 0.0636(10) 0.1417(16) 0.0470(10) -0.0314(10) -0.0066(8) 0.0100(9)
O6 0.0520(9) 0.0923(12) 0.0498(9) -0.0176(8) 0.0037(7) 0.0092(7)
C1A 0.0422(10) 0.0413(10) 0.0348(9) 0.0018(8) 0.0034(8) -0.0001(8)
C2A 0.0576(13) 0.0438(11) 0.0468(12) 0.0031(9) -0.0026(10) -0.0016(9)
C3A 0.0684(14) 0.0571(13) 0.0494(13) -0.0089(11) -0.0018(11) -0.0120(10)
C4A 0.0744(16) 0.0852(18) 0.0425(13) -0.0115(13) -0.0093(11) -0.0095(12)
C5A 0.0924(19) 0.0718(16) 0.0506(14) -0.0038(14) -0.0229(12) 0.0129(11)
C6A 0.0743(15) 0.0493(12) 0.0497(12) -0.0027(11) -0.0124(11) 0.0078(10)
C1B 0.0422(11) 0.0351(10) 0.0504(12) 0.0002(8) -0.0029(9) -0.0025(8)
C2B 0.0581(14) 0.0591(14) 0.0684(15) 0.0070(11) -0.0075(11) 0.0140(11)
C3B 0.0650(16) 0.0691(17) 0.115(2) 0.0115(14) -0.0223(16) 0.0248(15)
C4B 0.0471(14) 0.0573(15) 0.139(3) 0.0140(12) -0.0045(16) -0.0110(16)
C5B 0.0564(15) 0.0755(17) 0.102(2) 0.0116(13) 0.0140(14) -0.0210(15)
C6B 0.0549(13) 0.0640(14) 0.0622(14) 0.0127(11) 0.0063(11) -0.0058(11)
C1C 0.0455(11) 0.0373(10) 0.0354(10) 0.0011(8) 0.0007(8) 0.0022(8)
C2C 0.0829(16) 0.0674(14) 0.0424(12) -0.0246(12) 0.0022(11) -0.0024(10)
C3C 0.101(2) 0.0781(16) 0.0347(11) -0.0097(15) 0.0030(12) -0.0056(10)
C4C 0.0672(15) 0.0833(17) 0.0439(13) 0.0016(13) 0.0147(11) 0.0108(11)
C5C 0.111(2) 0.146(3) 0.0577(17) -0.077(2) 0.0224(15) -0.0071(17)
C6C 0.103(2) 0.120(2) 0.0444(14) -0.0636(18) 0.0150(13) -0.0151(13)

loop_
_atom_type_symbol
_atom_type_description
_atom_type_scat_dispersion_real
_atom_type_scat_dispersion_imag
_atom_type_scat_source
C C 0.0033 0.0016 'International Tables Vol C Tables 4.2.6.8 and 6.1.1.4'
H H 0.0000 0.0000 'International Tables Vol C Tables 4.2.6.8 and 6.1.1.4'
O O 0.0106 0.0060 'International Tables Vol C Tables 4.2.6.8 and 6.1.1.4'
P P 0.1023 0.0942 'International Tables Vol C Tables 4.2.6.8 and 6.1.1.4'

loop_
_geom_angle_atom_site_label_1
_geom_angle_atom_site_label_2
_geom_angle_atom_site_label_3
_geom_angle
C1 P1 C1B 107.68(9)
C1 P1 C1A 116.83(8)
C1B P1 C1A 103.53(8)
C1 P1 C1C 112.80(8)
C1B P1 C1C 107.35(8)
C1A P1 C1C 107.88(9)
C2 C1 C10 116.92(16)
C2 C1 P1 120.37(15)
C10 C1 P1 122.64(14)
O2 C2 O1 120.86(17)
O2 C2 C1 126.21(19)
O1 C2 C1 112.93(16)
O1 C4 C5 112.15(18)
O1 C4 H4E 109.2
C5 C4 H4E 109.2
O1 C4 H4D 109.2
C5 C4 H4D 109.2
H4E C4 H4D 107.9
C4 C5 H5F 109.5
C4 C5 H5D 109.5
H5F C5 H5D 109.5
C4 C5 H5E 109.5
H5F C5 H5E 109.5
H5D C5 H5E 109.5
O5 C7 O6 123.05(19)
O5 C7 C10 126.98(19)
O6 C7 C10 109.97(17)
O6 C8 C9 107.42(19)
O6 C8 H8A 110.2
C9 C8 H8A 110.2
O6 C8 H8B 110.2
C9 C8 H8B 110.2
H8A C8 H8B 108.5
C8 C9 H9A 109.5
C8 C9 H9B 109.5
H9A C9 H9B 109.5
C8 C9 H9C 109.5
H9A C9 H9C 109.5
H9B C9 H9C 109.5
C7 C10 C1 115.89(16)
C7 C10 H10A 108.3
C1 C10 H10A 108.3
C7 C10 H10B 108.3
C1 C10 H10B 108.3
H10A C10 H10B 107.4
C2 O1 C4 117.24(16)
C7 O6 C8 117.79(16)
C6A C1A C2A 118.75(18)
C6A C1A P1 120.03(15)
C2A C1A P1 121.15(13)
C3A C2A C1A 120.87(18)
C3A C2A H2A 119.6
C1A C2A H2A 119.6
C2A C3A C4A 119.8(2)
C2A C3A H3A 120.1
C4A C3A H3A 120.1
C5A C4A C3A 120.0(2)
C5A C4A H4A 120.0
C3A C4A H4A 120.0
C4A C5A C6A 120.3(2)
C4A C5A H5A 119.8
C6A C5A H5A 119.8
C1A C6A C5A 120.2(2)
C1A C6A H6A 119.9
C5A C6A H6A 119.9
C2B C1B C6B 119.45(19)
C2B C1B P1 122.52(16)
C6B C1B P1 117.98(15)
C1B C2B C3B 119.2(2)
C1B C2B H2B 120.4
C3B C2B H2B 120.4
C4B C3B C2B 120.9(2)
C4B C3B H3B 119.6
C2B C3B H3B 119.6
C3B C4B C5B 120.0(2)
C3B C4B H4B 120.0
C5B C4B H4B 120.0
C4B C5B C6B 120.1(2)
C4B C5B H5B 119.9
C6B C5B H5B 119.9
C5B C6B C1B 120.2(2)
C5B C6B H6B 119.9
C1B C6B H6B 119.9
C6C C1C C2C 117.32(18)
C6C C1C P1 123.35(14)
C2C C1C P1 119.27(15)
C1C C2C C3C 121.6(2)
C1C C2C H2C 119.2
C3C C2C H2C 119.2
C4C C3C C2C 120.2(2)
C4C C3C H3C 119.9
C2C C3C H3C 119.9
C5C C4C C3C 118.8(2)
C5C C4C H4C 120.6
C3C C4C H4C 120.6
C4C C5C C6C 121.2(2)
C4C C5C H5C 119.4
C6C C5C H5C 119.4
C1C C6C C5C 120.8(2)
C1C C6C H6C 119.6
C5C C6C H6C 119.6

loop_
_geom_bond_atom_site_label_1
_geom_bond_atom_site_label_2
_geom_bond_distance
_geom_bond_publ_flag
P1 C1 1.7196(18) y
P1 C1B 1.8073(19) y
P1 C1A 1.8172(18) y
P1 C1C 1.8186(18) y
C1 C2 1.404(3) y
C1 C10 1.511(3) y
C2 O2 1.230(2) y
C2 O1 1.374(2) y
C4 O1 1.435(2) y
C4 C5 1.496(3) ?
C4 H4E 0.9900 ?
C4 H4D 0.9900 ?
C5 H5F 0.9800 ?
C5 H5D 0.9800 ?
C5 H5E 0.9800 ?
C7 O5 1.193(2) ?
C7 O6 1.334(2) ?
C7 C10 1.504(3) ?
C8 O6 1.451(2) ?
C8 C9 1.477(3) ?
C8 H8A 0.9900 ?
C8 H8B 0.9900 ?
C9 H9A 0.9800 ?
C9 H9B 0.9800 ?
C9 H9C 0.9800 ?
C10 H10A 0.9900 .
C10 H10B 0.9900 ?
C1A C6A 1.383(3) ?
C1A C2A 1.394(3) ?
C2A C3A 1.374(3) ?
C2A H2A 0.9500 ?
C3A C4A 1.380(3) ?
C3A H3A 0.9500 ?
C4A C5A 1.375(3) ?
C4A H4A 0.9500 ?
C5A C6A 1.385(3) ?
C5A H5A 0.9500 ?
C6A H6A 0.9500 ?
C1B C2B 1.375(3) ?
C1B C6B 1.388(3) ?
C2B C3B 1.404(3) ?
C2B H2B 0.9500 ?
C3B C4B 1.357(4) ?
C3B H3B 0.9500 ?
C4B C5B 1.367(4) ?
C4B H4B 0.9500 ?
C5B C6B 1.386(3) ?
C5B H5B 0.9500 ?
C6B H6B 0.9500 ?
C1C C6C 1.364(3) ?
C1C C2C 1.372(3) ?
C2C C3C 1.378(3) ?
C2C H2C 0.9500 ?
C3C C4C 1.356(3) ?
C3C H3C 0.9500 ?
C4C C5C 1.351(3) ?
C4C H4C 0.9500 ?
C5C C6C 1.382(3) ?
C5C H5C 0.9500 ?
C6C H6C 0.9500 ?

loop_
_geom_hbond_atom_site_label_D
_geom_hbond_atom_site_label_H
_geom_hbond_atom_site_label_A
_geom_hbond_site_symmetry_A
_geom_hbond_distance_DH
_geom_hbond_distance_HA
_geom_hbond_distance_DA
_geom_hbond_angle_DHA
C4B H4B O2 8_755 0.95 2.46 3.389(3) 165

loop_
_geom_torsion_atom_site_label_1
_geom_torsion_atom_site_label_2
_geom_torsion_atom_site_label_3
_geom_torsion_atom_site_label_4
_geom_torsion
C1B P1 C1 C2 -171.83(14)
C1A P1 C1 C2 72.30(16)
C1C P1 C1 C2 -53.57(17)
C1B P1 C1 C10 11.26(17)
C1A P1 C1 C10 -104.62(15)
C1C P1 C1 C10 129.52(14)
C10 C1 C2 O2 -5.6(3)
P1 C1 C2 O2 177.28(16)
C10 C1 C2 O1 174.82(15)
P1 C1 C2 O1 -2.3(2)
O5 C7 C10 C1 -4.0(3)
O6 C7 C10 C1 175.86(16)
C2 C1 C10 C7 -81.0(2)
P1 C1 C10 C7 96.03(19)
O2 C2 O1 C4 -12.4(3)
C1 C2 O1 C4 167.14(16)
C5 C4 O1 C2 -76.2(2)
O5 C7 O6 C8 0.7(3)
C10 C7 O6 C8 -179.09(18)
C9 C8 O6 C7 169.7(2)
C1 P1 C1A C6A -8.67(19)
C1B P1 C1A C6A -126.82(17)
C1C P1 C1A C6A 119.61(16)
C1 P1 C1A C2A 168.22(15)
C1B P1 C1A C2A 50.07(17)
C1C P1 C1A C2A -63.50(17)
C6A C1A C2A C3A -1.8(3)
P1 C1A C2A C3A -178.78(16)
C1A C2A C3A C4A 0.7(3)
C2A C3A C4A C5A 0.4(4)
C3A C4A C5A C6A -0.3(4)
C2A C1A C6A C5A 2.0(3)
P1 C1A C6A C5A 178.93(18)
C4A C5A C6A C1A -0.9(4)
C1 P1 C1B C2B 106.72(17)
C1A P1 C1B C2B -128.96(17)
C1C P1 C1B C2B -15.00(19)
C1 P1 C1B C6B -71.05(17)
C1A P1 C1B C6B 53.28(17)
C1C P1 C1B C6B 167.24(15)
C6B C1B C2B C3B 0.0(3)
P1 C1B C2B C3B -177.73(17)
C1B C2B C3B C4B 1.2(4)
C2B C3B C4B C5B -0.8(4)
C3B C4B C5B C6B -0.8(4)
C4B C5B C6B C1B 2.0(4)
C2B C1B C6B C5B -1.6(3)
P1 C1B C6B C5B 176.23(17)
C1 P1 C1C C6C 151.7(2)
C1B P1 C1C C6C -89.8(2)
C1A P1 C1C C6C 21.2(2)
C1 P1 C1C C2C -31.1(2)
C1B P1 C1C C2C 87.31(18)
C1A P1 C1C C2C -161.69(16)
C6C C1C C2C C3C -0.3(4)
P1 C1C C2C C3C -177.67(18)
C1C C2C C3C C4C -0.1(4)
C2C C3C C4C C5C 1.7(4)
C3C C4C C5C C6C -2.9(5)
C2C C1C C6C C5C -0.8(4)
P1 C1C C6C C5C 176.4(2)
C4C C5C C6C C1C 2.5(5)

loop_
_cod_related_entry_id
_cod_related_entry_database
_cod_related_entry_code
1 ChemSpider 8155945
